data_2237705
loop_
_publ_author_name
'Palakshamurthy, B. S.'
'Devarajegowda, H. C.'
'Srinivasa, H. T.'
'Sreenivasa, S.'
Vijithkumar

_publ_section_title
;
 4-(Decyloxy)phenyl
 2-oxo-7-trifluoromethyl-2<i>H</i>-chromene-3-carboxylate
;
_journal_coeditor_code SJ5309
_journal_issue 4
_journal_name_full 'Acta Crystallographica Section E'
_journal_page_first o621
_journal_page_last o622
_journal_paper_doi 10.1107/S1600536813008222
_journal_volume 69
_journal_year 2013
_chemical_formula_iupac 'C27 H29 F3 O5'
_chemical_formula_moiety 'C27 H29 F3 O5'
_chemical_formula_sum 'C27 H29 F3 O5'
_chemical_formula_weight 490.50
_chemical_melting_point 418
_chemical_name_systematic
;
4-(Decyloxy)phenyl 2-oxo-7-trifluoromethyl-2<i>H</i>-chromene-3-carboxylate
;
_space_group_IT_number 14
_symmetry_cell_setting monoclinic
_symmetry_space_group_name_Hall '-P 2ybc'
_symmetry_space_group_name_H-M 'P 1 21/c 1'
_atom_sites_solution_hydrogens geom
_atom_sites_solution_primary direct
_atom_sites_solution_secondary difmap
_audit_creation_method SHELXL-97
_cell_angle_alpha 90.00
_cell_angle_beta 94.849(18)
_cell_angle_gamma 90.00
_cell_formula_units_Z 4
_cell_length_a 27.85(3)
_cell_length_b 9.281(10)
_cell_length_c 9.981(11)
_cell_measurement_reflns_used 2547
_cell_measurement_temperature 99(2)
_cell_measurement_theta_max 25
_cell_measurement_theta_min 2.2
_cell_volume 2571(5)
_computing_cell_refinement 'APEX2 and SAINT-Plus (Bruker, 2009)'
_computing_data_collection 'APEX2 (Bruker, 2009)'
_computing_data_reduction 'SAINT-Plus and XPREP (Bruker, 2009)'
_computing_molecular_graphics
;
ORTEP-3 for Windows (Farrugia, 2012) and <i>Mercury</i> (Macrae
<i>et al.</i>, 2008)
;
_computing_publication_material 'SHELXL97 (Sheldrick, 2008)'
_computing_structure_refinement 'SHELXL97 (Sheldrick, 2008)'
_computing_structure_solution 'SHELXS97 (Sheldrick, 2008)'
_diffrn_ambient_temperature 99(2)
_diffrn_measured_fraction_theta_full 0.988
_diffrn_measured_fraction_theta_max 0.988
_diffrn_measurement_device_type 'Bruker APEXII'
_diffrn_measurement_method '\f and \w scans'
_diffrn_radiation_monochromator graphite
_diffrn_radiation_source 'fine-focus sealed tube'
_diffrn_radiation_type MoK\a
_diffrn_radiation_wavelength 0.71073
_diffrn_reflns_av_R_equivalents 0.0732
_diffrn_reflns_av_sigmaI/netI 0.0516
_diffrn_reflns_limit_h_max 33
_diffrn_reflns_limit_h_min -33
_diffrn_reflns_limit_k_max 11
_diffrn_reflns_limit_k_min -11
_diffrn_reflns_limit_l_max 11
_diffrn_reflns_limit_l_min -11
_diffrn_reflns_number 21163
_diffrn_reflns_theta_full 25.00
_diffrn_reflns_theta_max 25.00
_diffrn_reflns_theta_min 2.20
_exptl_absorpt_coefficient_mu 0.100
_exptl_absorpt_correction_T_max 0.9609
_exptl_absorpt_correction_T_min 0.9496
_exptl_absorpt_correction_type multi-scan
_exptl_absorpt_process_details '(SADABS; Sheldrick, 2007)'
_exptl_crystal_colour colourless
_exptl_crystal_density_diffrn 1.267
_exptl_crystal_density_method 'not measured'
_exptl_crystal_description Prism
_exptl_crystal_F_000 1032
_exptl_crystal_size_max 0.52
_exptl_crystal_size_mid 0.42
_exptl_crystal_size_min 0.40
_refine_diff_density_max 0.175
_refine_diff_density_min -0.172
_refine_ls_extinction_method none
_refine_ls_goodness_of_fit_ref 1.065
_refine_ls_hydrogen_treatment constr
_refine_ls_matrix_type full
_refine_ls_number_constraints 0
_refine_ls_number_parameters 344
_refine_ls_number_reflns 4448
_refine_ls_number_restraints 0
_refine_ls_restrained_S_all 1.065
_refine_ls_R_factor_all 0.1416
_refine_ls_R_factor_gt 0.0837
_refine_ls_shift/su_max 0.004
_refine_ls_shift/su_mean 0.000
_refine_ls_structure_factor_coef Fsqd
_refine_ls_weighting_details 'calc w=1/[\s^2^(Fo^2^)+(0.0928P)^2^+0.7006P] where P=(Fo^2^+2Fc^2^)/3'
_refine_ls_weighting_scheme calc
_refine_ls_wR_factor_gt 0.1979
_refine_ls_wR_factor_ref 0.2209
_reflns_number_gt 2547
_reflns_number_total 4448
_reflns_threshold_expression I>2\s(I)
_cod_data_source_file sj5309.cif
_cod_data_source_block I
_cod_original_sg_symbol_H-M 'P 21/c'
_cod_database_code 2237705
_cod_database_fobs_code 2237705

loop_
_symmetry_equiv_pos_as_xyz
'x, y, z'
'-x, y+1/2, -z+1/2'
'-x, -y, -z'
'x, -y-1/2, z-1/2'

loop_
_atom_site_type_symbol
_atom_site_label
_atom_site_fract_x
_atom_site_fract_y
_atom_site_fract_z
_atom_site_U_iso_or_equiv
_atom_site_adp_type
_atom_site_calc_flag
_atom_site_refinement_flags
_atom_site_occupancy
_atom_site_symmetry_multiplicity
_atom_site_disorder_assembly
_atom_site_disorder_group
C C25 1.0692(2) 0.6151(7) -0.3351(7) 0.150(2) Uani d . 1 1 . .
H H25A 1.0867 0.6580 -0.2543 0.179 Uiso calc R 1 1 . .
H H25B 1.0716 0.5093 -0.3241 0.179 Uiso calc R 1 1 . .
C C24 1.0184(2) 0.6518(7) -0.3292(7) 0.153(2) Uani d . 1 1 . .
H H24A 1.0162 0.7579 -0.3381 0.184 Uiso calc R 1 1 . .
H H24B 1.0012 0.6110 -0.4113 0.184 Uiso calc R 1 1 . .
C C2 0.31670(15) 0.6261(4) 0.2849(4) 0.0741(11) Uani d . 1 1 A .
C C1 0.26593(19) 0.6458(7) 0.3228(6) 0.0935(13) Uani d . 1 1 . .
C C27 1.1456(2) 0.6184(9) -0.4560(9) 0.208(4) Uani d . 1 1 . .
H H27A 1.1556 0.6545 -0.5417 0.312 Uiso calc R 1 1 . .
H H27B 1.1502 0.5138 -0.4514 0.312 Uiso calc R 1 1 . .
H H27C 1.1652 0.6643 -0.3816 0.312 Uiso calc R 1 1 . .
C C26 1.0960(3) 0.6514(10) -0.4462(8) 0.213(4) Uani d . 1 1 . .
H H26A 1.0783 0.6082 -0.5265 0.256 Uiso calc R 1 1 . .
H H26B 1.0931 0.7571 -0.4572 0.256 Uiso calc R 1 1 . .
F F1 0.2363(3) 0.694(2) 0.2215(10) 0.137(6) Uani d P 0.71(4) 1 A 1
F F2 0.2468(5) 0.5236(12) 0.361(3) 0.159(9) Uani d P 0.71(4) 1 A 1
F F3 0.2620(2) 0.739(2) 0.4226(19) 0.145(8) Uani d P 0.71(4) 1 A 1
F F1A 0.2625(6) 0.621(7) 0.450(2) 0.154(19) Uani d P 0.29(4) 1 A 2
F F2A 0.2343(8) 0.556(5) 0.269(5) 0.147(17) Uani d P 0.29(4) 1 A 2
F F3A 0.2475(14) 0.766(3) 0.303(7) 0.18(3) Uani d P 0.29(4) 1 A 2
O O1 0.43973(9) 0.6693(2) 0.4333(2) 0.0641(7) Uani d . 1 1 . .
O O4 0.57932(9) 0.6725(3) 0.2856(2) 0.0709(7) Uani d . 1 1 . .
C C10 0.46005(13) 0.5620(3) 0.1853(3) 0.0632(10) Uani d . 1 1 . .
H H10 0.4667 0.5224 0.1011 0.076 Uiso calc R 1 1 . .
C C5 0.41071(13) 0.5803(3) 0.2142(3) 0.0589(9) Uani d . 1 1 . .
O O2 0.51778(10) 0.6830(3) 0.4977(2) 0.0840(8) Uani d . 1 1 . .
C C3 0.35544(15) 0.6606(4) 0.3744(4) 0.0694(10) Uani d . 1 1 . .
H H3 0.3503 0.7004 0.4597 0.083 Uiso calc R 1 1 A .
C C8 0.48791(14) 0.6551(3) 0.4068(3) 0.0577(9) Uani d . 1 1 . .
C C4 0.40217(13) 0.6371(3) 0.3396(3) 0.0576(9) Uani d . 1 1 A .
C C9 0.49690(13) 0.5990(3) 0.2735(3) 0.0551(8) Uani d . 1 1 . .
O O3 0.55682(9) 0.4843(3) 0.1529(3) 0.0868(9) Uani d . 1 1 . .
C C6 0.37051(14) 0.5468(4) 0.1238(4) 0.0765(11) Uani d . 1 1 A .
H H6 0.3755 0.5086 0.0378 0.092 Uiso calc R 1 1 . .
C C11 0.54679(13) 0.5768(4) 0.2315(3) 0.0611(9) Uani d . 1 1 . .
C C7 0.32407(15) 0.5687(4) 0.1581(4) 0.0843(12) Uani d . 1 1 . .
H H7 0.2973 0.5451 0.0965 0.101 Uiso calc R 1 1 A .
C C12 0.62703(14) 0.6568(4) 0.2462(4) 0.0668(10) Uani d . 1 1 . .
C C17 0.64238(15) 0.7362(4) 0.1429(4) 0.0784(11) Uani d . 1 1 . .
H H17 0.6206 0.8001 0.0944 0.094 Uiso calc R 1 1 . .
C C15 0.72109(15) 0.6315(5) 0.1777(5) 0.0847(12) Uani d . 1 1 . .
C C16 0.68960(15) 0.7248(4) 0.1077(4) 0.0831(12) Uani d . 1 1 . .
H H16 0.7000 0.7809 0.0360 0.100 Uiso calc R 1 1 . .
O O5 0.76854(11) 0.6082(4) 0.1512(4) 0.1166(11) Uani d . 1 1 . .
C C13 0.65845(18) 0.5638(5) 0.3158(4) 0.0971(14) Uani d . 1 1 . .
H H13 0.6480 0.5083 0.3878 0.117 Uiso calc R 1 1 . .
C C14 0.70536(18) 0.5511(6) 0.2811(5) 0.1108(16) Uani d . 1 1 . .
H H14 0.7269 0.4863 0.3292 0.133 Uiso calc R 1 1 . .
C C19 0.83692(17) 0.6115(6) 0.0247(5) 0.1171(17) Uani d . 1 1 . .
H H19A 0.8573 0.6386 0.1070 0.141 Uiso calc R 1 1 . .
H H19B 0.8350 0.5050 0.0225 0.141 Uiso calc R 1 1 . .
C C18 0.78703(16) 0.6698(5) 0.0363(5) 0.1025(15) Uani d . 1 1 . .
H H18A 0.7882 0.7760 0.0450 0.123 Uiso calc R 1 1 . .
H H18B 0.7659 0.6451 -0.0453 0.123 Uiso calc R 1 1 . .
C C20 0.86150(18) 0.6598(6) -0.0933(6) 0.1232(18) Uani d . 1 1 . .
H H20A 0.8609 0.7665 -0.0952 0.148 Uiso calc R 1 1 . .
H H20B 0.8425 0.6257 -0.1754 0.148 Uiso calc R 1 1 . .
C C23 0.99056(18) 0.6129(7) -0.2183(6) 0.134(2) Uani d . 1 1 . .
H H23A 1.0081 0.6518 -0.1357 0.161 Uiso calc R 1 1 . .
H H23B 0.9920 0.5066 -0.2107 0.161 Uiso calc R 1 1 . .
C C21 0.91271(18) 0.6116(7) -0.1003(6) 0.1294(19) Uani d . 1 1 . .
H H21A 0.9313 0.6457 -0.0174 0.155 Uiso calc R 1 1 . .
H H21B 0.9128 0.5050 -0.0969 0.155 Uiso calc R 1 1 . .
C C22 0.9393(2) 0.6543(7) -0.2135(6) 0.137(2) Uani d . 1 1 . .
H H22A 0.9377 0.7607 -0.2197 0.165 Uiso calc R 1 1 . .
H H22B 0.9216 0.6160 -0.2960 0.165 Uiso calc R 1 1 . .

loop_
_atom_site_aniso_label
_atom_site_aniso_U_11
_atom_site_aniso_U_22
_atom_site_aniso_U_33
_atom_site_aniso_U_12
_atom_site_aniso_U_13
_atom_site_aniso_U_23
C25 0.088(4) 0.175(6) 0.191(6) 0.014(4) 0.044(4) 0.019(5)
C24 0.103(4) 0.190(6) 0.172(6) 0.028(4) 0.051(4) 0.016(5)
C2 0.076(3) 0.068(2) 0.081(3) 0.002(2) 0.025(2) 0.011(2)
C1 0.090(4) 0.099(4) 0.095(4) 0.004(3) 0.026(3) 0.011(3)
C27 0.108(5) 0.243(9) 0.282(10) 0.012(5) 0.066(6) 0.009(8)
C26 0.137(7) 0.279(10) 0.235(9) 0.037(6) 0.088(6) 0.023(8)
F1 0.097(4) 0.197(15) 0.118(6) 0.045(6) 0.021(4) 0.027(6)
F2 0.103(8) 0.120(6) 0.26(2) 0.014(5) 0.083(12) 0.075(10)
F3 0.094(4) 0.190(15) 0.158(11) 0.008(6) 0.043(5) -0.069(11)
F1A 0.106(11) 0.25(5) 0.117(13) 0.009(18) 0.061(9) 0.032(18)
F2A 0.083(10) 0.15(3) 0.21(3) -0.011(12) 0.038(14) -0.03(2)
F3A 0.18(2) 0.12(2) 0.27(6) 0.079(18) 0.10(4) 0.07(3)
O1 0.0811(17) 0.0674(15) 0.0456(13) 0.0026(12) 0.0160(12) -0.0070(11)
O4 0.0756(17) 0.0752(16) 0.0639(15) -0.0077(13) 0.0181(12) -0.0240(13)
C10 0.083(3) 0.067(2) 0.0423(19) -0.0066(18) 0.0218(19) -0.0059(16)
C5 0.072(2) 0.059(2) 0.0467(19) -0.0125(17) 0.0157(18) -0.0017(15)
O2 0.089(2) 0.115(2) 0.0480(14) 0.0021(16) 0.0037(14) -0.0223(14)
C3 0.086(3) 0.064(2) 0.061(2) 0.004(2) 0.025(2) 0.0030(17)
C8 0.078(3) 0.0537(19) 0.0421(19) 0.0018(17) 0.0112(18) -0.0019(15)
C4 0.076(2) 0.0484(18) 0.050(2) -0.0019(16) 0.0143(18) 0.0045(15)
C9 0.077(2) 0.0517(18) 0.0377(18) -0.0050(16) 0.0124(17) -0.0009(14)
O3 0.0876(19) 0.0923(19) 0.0828(18) -0.0046(15) 0.0212(15) -0.0405(15)
C6 0.081(3) 0.091(3) 0.060(2) -0.017(2) 0.019(2) -0.006(2)
C11 0.080(3) 0.062(2) 0.0414(18) -0.0022(19) 0.0086(17) -0.0041(16)
C7 0.078(3) 0.102(3) 0.074(3) -0.013(2) 0.011(2) -0.001(2)
C12 0.071(2) 0.070(2) 0.059(2) 0.002(2) 0.0062(19) -0.0184(19)
C17 0.078(3) 0.072(2) 0.086(3) 0.002(2) 0.011(2) 0.004(2)
C15 0.069(3) 0.096(3) 0.090(3) 0.002(2) 0.012(2) -0.013(3)
C16 0.070(3) 0.081(3) 0.100(3) -0.005(2) 0.017(2) 0.005(2)
O5 0.076(2) 0.146(3) 0.129(3) 0.0163(19) 0.013(2) 0.006(2)
C13 0.105(4) 0.118(4) 0.070(3) 0.015(3) 0.019(2) 0.016(3)
C14 0.094(4) 0.144(4) 0.096(3) 0.037(3) 0.011(3) 0.018(3)
C19 0.067(3) 0.150(5) 0.135(4) 0.004(3) 0.016(3) 0.000(4)
C18 0.077(3) 0.105(3) 0.128(4) -0.007(3) 0.026(3) -0.015(3)
C20 0.085(3) 0.138(4) 0.151(5) 0.009(3) 0.035(3) -0.007(4)
C23 0.077(3) 0.161(5) 0.166(5) 0.012(3) 0.028(3) 0.015(4)
C21 0.076(3) 0.160(5) 0.154(5) 0.011(3) 0.022(3) 0.013(4)
C22 0.091(4) 0.171(5) 0.154(5) 0.020(4) 0.036(4) 0.003(4)

loop_
_atom_type_symbol
_atom_type_description
_atom_type_scat_dispersion_real
_atom_type_scat_dispersion_imag
_atom_type_scat_source
C C 0.0033 0.0016 'International Tables Vol C Tables 4.2.6.8 and 6.1.1.4'
H H 0.0000 0.0000 'International Tables Vol C Tables 4.2.6.8 and 6.1.1.4'
O O 0.0106 0.0060 'International Tables Vol C Tables 4.2.6.8 and 6.1.1.4'
F F 0.0171 0.0103 'International Tables Vol C Tables 4.2.6.8 and 6.1.1.4'

loop_
_geom_angle_atom_site_label_1
_geom_angle_atom_site_label_2
_geom_angle_atom_site_label_3
_geom_angle
C26 C25 C24 123.3(7)
C26 C25 H25A 106.5
C24 C25 H25A 106.5
C26 C25 H25B 106.5
C24 C25 H25B 106.5
H25A C25 H25B 106.5
C23 C24 C25 123.7(6)
C23 C24 H24A 106.4
C25 C24 H24A 106.4
C23 C24 H24B 106.4
C25 C24 H24B 106.4
H24A C24 H24B 106.5
C3 C2 C7 120.4(4)
C3 C2 C1 120.6(4)
C7 C2 C1 119.0(4)
F3A C1 F1A 104.7(15)
F3A C1 F2A 104.9(19)
F1A C1 F2A 100.8(14)
F3A C1 F2 130.3(12)
F1A C1 F2 60.1(18)
F2A C1 F2 44.9(18)
F3A C1 F1 50(3)
F1A C1 F1 135.3(10)
F2A C1 F1 63(2)
F2 C1 F1 105.6(10)
F3A C1 F3 58(3)
F1A C1 F3 51(2)
F2A C1 F3 129.4(10)
F2 C1 F3 106.4(8)
F1 C1 F3 105.3(7)
F3A C1 C2 117.1(10)
F1A C1 C2 111.8(10)
F2A C1 C2 115.8(9)
F2 C1 C2 112.2(6)
F1 C1 C2 112.7(5)
F3 C1 C2 113.9(6)
C26 C27 H27A 109.5
C26 C27 H27B 109.5
H27A C27 H27B 109.5
C26 C27 H27C 109.5
H27A C27 H27C 109.5
H27B C27 H27C 109.5
C27 C26 C25 125.2(8)
C27 C26 H26A 106.0
C25 C26 H26A 106.0
C27 C26 H26B 106.0
C25 C26 H26B 106.0
H26A C26 H26B 106.3
C4 O1 C8 122.6(3)
C11 O4 C12 115.6(3)
C9 C10 C5 122.1(3)
C9 C10 H10 119.0
C5 C10 H10 119.0
C4 C5 C6 118.0(3)
C4 C5 C10 117.5(3)
C6 C5 C10 124.5(3)
C2 C3 C4 119.9(3)
C2 C3 H3 120.0
C4 C3 H3 120.0
O2 C8 O1 116.8(3)
O2 C8 C9 126.7(3)
O1 C8 C9 116.4(3)
O1 C4 C3 118.0(3)
O1 C4 C5 120.9(3)
C3 C4 C5 121.1(4)
C10 C9 C8 120.4(3)
C10 C9 C11 117.2(3)
C8 C9 C11 122.3(3)
C7 C6 C5 121.2(4)
C7 C6 H6 119.4
C5 C6 H6 119.4
O3 C11 O4 122.8(3)
O3 C11 C9 123.3(3)
O4 C11 C9 113.9(3)
C6 C7 C2 119.4(4)
C6 C7 H7 120.3
C2 C7 H7 120.3
C17 C12 C13 119.6(4)
C17 C12 O4 120.8(3)
C13 C12 O4 119.6(4)
C12 C17 C16 120.8(4)
C12 C17 H17 119.6
C16 C17 H17 119.6
C14 C15 C16 119.4(4)
C14 C15 O5 115.4(4)
C16 C15 O5 125.2(4)
C15 C16 C17 119.5(4)
C15 C16 H16 120.2
C17 C16 H16 120.2
C15 O5 C18 120.6(4)
C12 C13 C14 120.1(4)
C12 C13 H13 120.0
C14 C13 H13 120.0
C15 C14 C13 120.6(4)
C15 C14 H14 119.7
C13 C14 H14 119.7
C20 C19 C18 116.3(5)
C20 C19 H19A 108.2
C18 C19 H19A 108.2
C20 C19 H19B 108.2
C18 C19 H19B 108.2
H19A C19 H19B 107.4
O5 C18 C19 108.5(4)
O5 C18 H18A 110.0
C19 C18 H18A 110.0
O5 C18 H18B 110.0
C19 C18 H18B 110.0
H18A C18 H18B 108.4
C19 C20 C21 116.8(5)
C19 C20 H20A 108.1
C21 C20 H20A 108.1
C19 C20 H20B 108.1
C21 C20 H20B 108.1
H20A C20 H20B 107.3
C24 C23 C22 122.6(5)
C24 C23 H23A 106.7
C22 C23 H23A 106.7
C24 C23 H23B 106.7
C22 C23 H23B 106.7
H23A C23 H23B 106.6
C22 C21 C20 120.2(5)
C22 C21 H21A 107.3
C20 C21 H21A 107.3
C22 C21 H21B 107.3
C20 C21 H21B 107.3
H21A C21 H21B 106.9
C21 C22 C23 120.6(5)
C21 C22 H22A 107.2
C23 C22 H22A 107.2
C21 C22 H22B 107.2
C23 C22 H22B 107.2
H22A C22 H22B 106.8

loop_
_geom_bond_atom_site_label_1
_geom_bond_atom_site_label_2
_geom_bond_distance
C25 C26 1.429(8)
C25 C24 1.460(8)
C25 H25A 0.9900
C25 H25B 0.9900
C24 C23 1.451(7)
C24 H24A 0.9900
C24 H24B 0.9900
C2 C3 1.379(5)
C2 C7 1.404(5)
C2 C1 1.506(6)
C1 F3A 1.234(17)
C1 F1A 1.300(18)
C1 F2A 1.30(2)
C1 F2 1.323(11)
C1 F1 1.329(9)
C1 F3 1.332(9)
C27 C26 1.426(9)
C27 H27A 0.9800
C27 H27B 0.9800
C27 H27C 0.9800
C26 H26A 0.9900
C26 H26B 0.9900
O1 C4 1.376(4)
O1 C8 1.396(4)
O4 C11 1.349(4)
O4 C12 1.425(4)
C10 C9 1.339(5)
C10 C5 1.438(5)
C10 H10 0.9500
C5 C4 1.397(4)
C5 C6 1.412(5)
O2 C8 1.206(4)
C3 C4 1.392(5)
C3 H3 0.9500
C8 C9 1.469(4)
C9 C11 1.499(5)
O3 C11 1.212(4)
C6 C7 1.381(5)
C6 H6 0.9500
C7 H7 0.9500
C12 C17 1.365(5)
C12 C13 1.375(5)
C17 C16 1.394(5)
C17 H17 0.9500
C15 C14 1.375(6)
C15 C16 1.380(6)
C15 O5 1.387(5)
C16 H16 0.9500
O5 C18 1.417(5)
C13 C14 1.385(6)
C13 H13 0.9500
C14 H14 0.9500
C19 C20 1.481(7)
C19 C18 1.505(6)
C19 H19A 0.9900
C19 H19B 0.9900
C18 H18A 0.9900
C18 H18B 0.9900
C20 C21 1.502(7)
C20 H20A 0.9900
C20 H20B 0.9900
C23 C22 1.482(7)
C23 H23A 0.9900
C23 H23B 0.9900
C21 C22 1.458(7)
C21 H21A 0.9900
C21 H21B 0.9900
C22 H22A 0.9900
C22 H22B 0.9900

loop_
_geom_hbond_atom_site_label_D
_geom_hbond_atom_site_label_H
_geom_hbond_atom_site_label_A
_geom_hbond_site_symmetry_A
_geom_hbond_distance_DH
_geom_hbond_distance_HA
_geom_hbond_distance_DA
_geom_hbond_angle_DHA
C10 H10 O3 3_665 0.95 2.56 3.396(5) 146.2
C27 H27C F1 4_675 0.98 2.52 3.432(13) 154.4
C6 H6 Cg2 3_665 0.95 3.089 3.899 144.29
C16 H16 Cg2 4_575 0.95 3.328 4.120 142.31
C3 H3 Cg1 4_576 0.95 3.425 4.325 162.61
